data_4337368
loop_
_publ_author_name
'Wang, Cheng'
'Liu, Demin'
'Xie, Zhigang'
'Lin, Wenbin'

_publ_section_title
;
 Functional Metal-Organic Frameworks via Ligand Doping: Influences of
 Ligand Charge and Steric Demand.
;
_journal_issue 3
_journal_name_full 'Inorganic chemistry'
_journal_page_first 1331
_journal_page_last 1338
_journal_paper_doi 10.1021/ic402015q
_journal_volume 53
_journal_year 2014
_chemical_formula_sum 'C55 H0 Ir N8 O10 Zn2'
_chemical_formula_weight 1255.57
_chemical_name_systematic
; 
 ? 
;
_space_group_IT_number 20
_symmetry_cell_setting Orthorgonal
_symmetry_space_group_name_Hall 'C 2c 2'
_symmetry_space_group_name_H-M 'C 2 2 21'
_atom_sites_solution_hydrogens none
_atom_sites_solution_primary direct
_atom_sites_solution_secondary difmap
_audit_creation_method SHELXL-97
_cell_angle_alpha 90.00
_cell_angle_beta 90.00
_cell_angle_gamma 90.00
_cell_formula_units_Z 8
_cell_length_a 18.3559(14)
_cell_length_b 26.314(2)
_cell_length_c 42.406(3)
_cell_measurement_temperature 296(2)
_cell_volume 20483(3)
_computing_structure_refinement 'SHELXL-97 (Sheldrick, 1997)'
_computing_structure_solution 'SHELXS-97 (Sheldrick, 1990)'
_diffrn_ambient_temperature 296(2)
_diffrn_measured_fraction_theta_full 0.925
_diffrn_measured_fraction_theta_max 0.925
_diffrn_radiation_monochromator graphite
_diffrn_radiation_source 'fine-focus sealed tube'
_diffrn_radiation_type CuK\a
_diffrn_radiation_wavelength 1.54178
_diffrn_reflns_av_R_equivalents 0.0609
_diffrn_reflns_av_sigmaI/netI 0.1199
_diffrn_reflns_limit_h_max 13
_diffrn_reflns_limit_h_min -8
_diffrn_reflns_limit_k_max 19
_diffrn_reflns_limit_k_min -20
_diffrn_reflns_limit_l_max 33
_diffrn_reflns_limit_l_min -27
_diffrn_reflns_number 8584
_diffrn_reflns_theta_full 38.12
_diffrn_reflns_theta_max 38.12
_diffrn_reflns_theta_min 2.08
_exptl_absorpt_coefficient_mu 3.294
_exptl_absorpt_correction_T_max 0.6158
_exptl_absorpt_correction_T_min 0.5065
_exptl_absorpt_correction_type numerical
_exptl_absorpt_process_details SADABS
_exptl_crystal_colour red
_exptl_crystal_density_diffrn 0.814
_exptl_crystal_density_method 'not measured'
_exptl_crystal_description plate
_exptl_crystal_F_000 4824
_exptl_crystal_size_max 0.24
_exptl_crystal_size_mid 0.21
_exptl_crystal_size_min 0.16
_refine_diff_density_max 0.939
_refine_diff_density_min -0.479
_refine_diff_density_rms 0.103
_refine_ls_abs_structure_details 'Flack H D (1983), Acta Cryst. A39, 876-881'
_refine_ls_abs_structure_Flack 0.49(5)
_refine_ls_extinction_method none
_refine_ls_goodness_of_fit_ref 1.049
_refine_ls_hydrogen_treatment none
_refine_ls_matrix_type full
_refine_ls_number_parameters 318
_refine_ls_number_reflns 4785
_refine_ls_number_restraints 330
_refine_ls_restrained_S_all 1.072
_refine_ls_R_factor_all 0.1736
_refine_ls_R_factor_gt 0.1256
_refine_ls_shift/su_max 0.048
_refine_ls_shift/su_mean 0.003
_refine_ls_structure_factor_coef Fsqd
_refine_ls_weighting_details 'calc w=1/[\s^2^(Fo^2^)+(0.2000P)^2^+0.7537P] where P=(Fo^2^+2Fc^2^)/3'
_refine_ls_weighting_scheme calc
_refine_ls_wR_factor_gt 0.3232
_refine_ls_wR_factor_ref 0.3568
_reflns_number_gt 2308
_reflns_number_total 4785
_reflns_threshold_expression >2sigma(I)
_cod_data_source_file ic402015q_si_002.cif
_cod_data_source_block MOF2
_cod_original_sg_symbol_H-M C222(1)
_cod_database_code 4337368

loop_
_symmetry_equiv_pos_as_xyz
'x, y, z'
'-x, -y, z+1/2'
'-x, y, -z+1/2'
'x, -y, -z'
'x+1/2, y+1/2, z'
'-x+1/2, -y+1/2, z+1/2'
'-x+1/2, y+1/2, -z+1/2'
'x+1/2, -y+1/2, -z'

loop_
_atom_site_label
_atom_site_type_symbol
_atom_site_fract_x
_atom_site_fract_y
_atom_site_fract_z
_atom_site_U_iso_or_equiv
_atom_site_adp_type
_atom_site_occupancy
_atom_site_symmetry_multiplicity
_atom_site_calc_flag
_atom_site_refinement_flags
C1A C 0.7524(14) 0.1226(8) 0.3029(4) 0.181(12) Uiso 1 1 d DU
C2A C 0.7511(17) 0.1748(6) 0.2873(4) 0.202(13) Uiso 1 1 d GDU
C3A C 0.6849(15) 0.1980(10) 0.2804(5) 0.246(17) Uiso 1 1 d GDU
N1A N 0.6836(17) 0.2465(10) 0.2675(5) 0.24(2) Uiso 0.2121(19) 1 d PGDU
C5A C 0.749(2) 0.2720(6) 0.2615(4) 0.230(13) Uiso 1 1 d GDU
N2A N 0.8147(17) 0.2488(10) 0.2684(5) 0.22(2) Uiso 0.2121(19) 1 d PGDU
C4A C 0.8160(15) 0.2003(10) 0.2813(5) 0.216(16) Uiso 1 1 d GDU
O2A O 0.8164(11) 0.1095(7) 0.3164(4) 0.133(8) Uiso 1 1 d DU
C2B C 0.7568(17) 0.4135(7) 0.2167(4) 0.245(15) Uiso 1 1 d GDU
C3B C 0.6894(15) 0.3915(9) 0.2228(5) 0.30(2) Uiso 1 1 d GDU
N1B N 0.6856(17) 0.3442(9) 0.2373(4) 0.29(2) Uiso 0.2121(19) 1 d PGDU
C5B C 0.749(2) 0.3189(6) 0.2457(3) 0.286(15) Uiso 1 1 d GDU
N2B N 0.8166(18) 0.3408(9) 0.2396(4) 0.28(2) Uiso 0.2121(19) 1 d PGDU
C4B C 0.8204(15) 0.3881(10) 0.2251(5) 0.273(18) Uiso 1 1 d GDU
C1C C 0.5260(10) 0.0433(5) 0.3088(6) 0.115(10) Uiso 1 1 d DU
C2C C 0.4388(7) 0.0465(8) 0.3075(6) 0.145(12) Uiso 1 1 d GDU
C3C C 0.3981(11) 0.0412(7) 0.3349(4) 0.177(14) Uiso 1 1 d GDU
N1C N 0.3226(11) 0.0375(6) 0.3333(4) 0.163(16) Uiso 0.576(4) 1 d PGDU
C5C C 0.2879(7) 0.0392(6) 0.3042(5) 0.164(12) Uiso 1 1 d GDU
C6C C 0.3286(11) 0.0445(7) 0.2767(4) 0.209(16) Uiso 1 1 d GDU
C4C C 0.4041(11) 0.0481(7) 0.2784(4) 0.175(15) Uiso 1 1 d GDU
O2C O 0.5602(11) 0.0515(8) 0.2809(5) 0.152 Uiso 1 1 d DU
C1D C -0.0274(11) 0.0417(5) 0.3160(7) 0.161(13) Uiso 1 1 d DU
C2D C 0.0577(8) 0.0355(8) 0.3116(6) 0.194(15) Uiso 1 1 d GDU
C3D C 0.1018(13) 0.0314(7) 0.3381(5) 0.200(16) Uiso 1 1 d GDU
N1D N 0.1772(12) 0.0329(5) 0.3349(4) 0.191(18) Uiso 0.576(4) 1 d PGDU
C5D C 0.2084(8) 0.0385(4) 0.3053(6) 0.181(13) Uiso 1 1 d GDU
C6D C 0.1642(12) 0.0427(6) 0.2788(4) 0.164(14) Uiso 1 1 d GDU
C4D C 0.0889(11) 0.0412(7) 0.2819(5) 0.198(16) Uiso 1 1 d GDU
O1D O -0.0466(14) 0.0493(10) 0.3456(6) 0.207(12) Uiso 1 1 d DU
O2D O -0.0664(15) 0.0386(10) 0.2896(7) 0.258(14) Uiso 1 1 d DU
C1E C 0.7495(13) 0.0300(5) 0.3831(5) 0.146(10) Uiso 1 1 d DU
C2E C 0.7515(14) 0.0199(5) 0.4186(3) 0.176(12) Uiso 1 1 d GDU
C3E C 0.8139(10) 0.0302(7) 0.4360(6) 0.157(13) Uiso 1 1 d GDU
C6E C 0.8150(13) 0.0209(9) 0.4683(6) 0.183(14) Uiso 1 1 d GDU
C5E C 0.7536(19) 0.0013(8) 0.4831(4) 0.219(15) Uiso 1 1 d GDU
C7E C 0.6911(14) -0.0089(9) 0.4657(7) 0.237(18) Uiso 1 1 d GDU
C4E C 0.6901(10) 0.0004(8) 0.4334(7) 0.215(16) Uiso 1 1 d GDU
Zn2 Zn 0.8440(3) 0.0412(2) 0.32649(12) 0.139(2) Uani 1 1 d .
C6I C 0.2488(17) 0.0890(10) 0.3771(6) 0.060(11) Uiso 0.576(4) 1 d PGDU
C1I C 0.1984(14) 0.0953(12) 0.4012(6) 0.21(2) Uiso 0.576(4) 1 d PGDU
C2I C 0.1843(17) 0.1435(16) 0.4131(7) 0.23(3) Uiso 0.576(4) 1 d PGDU
C3I C 0.221(2) 0.1855(11) 0.4008(11) 0.26(3) Uiso 0.576(4) 1 d PGDU
C4I C 0.271(2) 0.1792(12) 0.3767(10) 0.27(3) Uiso 0.576(4) 1 d PGDU
C5I C 0.2851(16) 0.1309(15) 0.3648(7) 0.20(2) Uiso 0.576(4) 1 d PGDU
O2E O 0.6846(12) 0.0206(7) 0.3699(5) 0.153(9) Uiso 1 1 d DU
N1I N 0.1725(18) 0.0043(16) 0.4059(8) 0.26(2) Uiso 0.576(4) 1 d PGDU
C7I C 0.1599(18) 0.0533(14) 0.4169(8) 0.21(2) Uiso 0.576(4) 1 d PGDU
C8I C 0.108(2) 0.0617(15) 0.4401(9) 0.22(2) Uiso 0.576(4) 1 d PGDU
C9I C 0.0679(17) 0.021(2) 0.4521(8) 0.22(3) Uiso 0.576(4) 1 d PGDU
C10I C 0.080(2) -0.0278(17) 0.4411(11) 0.24(3) Uiso 0.576(4) 1 d PGDU
C11I C 0.133(2) -0.0362(13) 0.4180(11) 0.27(3) Uiso 0.576(4) 1 d PGDU
O1E O 0.8116(10) 0.0464(6) 0.3696(4) 0.103(6) Uiso 1 1 d DU
N1K N 0.279(2) -0.0472(16) 0.3802(12) 0.38(3) Uiso 0.576(4) 1 d PGDU
C7K C 0.333(3) -0.0506(17) 0.4030(11) 0.37(3) Uiso 0.576(4) 1 d PGDU
C8K C 0.368(3) -0.097(2) 0.4086(12) 0.38(3) Uiso 0.576(4) 1 d PGDU
C9K C 0.348(3) -0.1396(16) 0.3913(15) 0.38(4) Uiso 0.576(4) 1 d PGDU
C10K C 0.294(3) -0.1362(18) 0.3685(14) 0.37(3) Uiso 0.576(4) 1 d PGDU
C11K C 0.259(3) -0.090(2) 0.3630(10) 0.37(3) Uiso 0.576(4) 1 d PGDU
Ir1 Ir 0.6034(4) 0.2890(2) 0.2525(2) 0.103(4) Uani 0.2121(19) 1 d PD
C6K C 0.327(2) 0.042(2) 0.4108(9) 0.47(4) Uiso 0.576(4) 1 d PGDU
C1K C 0.361(2) -0.0036(18) 0.4179(10) 0.46(3) Uiso 0.576(4) 1 d PGDU
C2K C 0.416(2) -0.005(2) 0.4403(12) 0.44(4) Uiso 0.576(4) 1 d PGDU
C3K C 0.437(3) 0.039(3) 0.4556(12) 0.44(4) Uiso 0.576(4) 1 d PGDU
C4K C 0.403(3) 0.085(2) 0.4486(13) 0.46(4) Uiso 0.576(4) 1 d PGDU
C5K C 0.348(3) 0.0864(18) 0.4262(13) 0.48(4) Uiso 0.576(4) 1 d PGDU
Ir2 Ir 0.8960(4) 0.2938(3) 0.2538(2) 0.123(4) Uani 0.2121(19) 1 d PD
C6F C 0.973(3) 0.2404(18) 0.2658(13) 0.10(3) Uiso 0.2121(19) 1 d PGDU
C1F C 1.009(3) 0.2636(17) 0.2909(13) 0.10(3) Uiso 0.2121(19) 1 d PGDU
C2F C 1.065(3) 0.238(3) 0.3065(15) 0.13(4) Uiso 0.2121(19) 1 d PGDU
C3F C 1.085(3) 0.190(3) 0.2970(19) 0.13(4) Uiso 0.2121(19) 1 d PGDU
C4F C 1.050(4) 0.1668(19) 0.2718(19) 0.12(4) Uiso 0.2121(19) 1 d PGDU
C5F C 0.994(4) 0.1920(19) 0.2562(15) 0.09(3) Uiso 0.2121(19) 1 d PGDU
Ir3 Ir 0.2483(2) 0.0246(2) 0.37348(7) 0.266(3) Uani 0.576(4) 1 d PDU
N1F N 0.935(3) 0.343(2) 0.2867(13) 0.18(4) Uiso 0.2121(19) 1 d PGDU
C7F C 0.991(3) 0.3157(19) 0.3009(14) 0.14(3) Uiso 0.2121(19) 1 d PGDU
C8F C 1.027(4) 0.336(3) 0.3268(15) 0.17(4) Uiso 0.2121(19) 1 d PGDU
C9F C 1.008(5) 0.383(3) 0.3384(16) 0.18(4) Uiso 0.2121(19) 1 d PGDU
C10F C 0.952(5) 0.411(2) 0.3241(19) 0.19(4) Uiso 0.2121(19) 1 d PGDU
C11F C 0.915(4) 0.390(2) 0.2982(18) 0.21(4) Uiso 0.2121(19) 1 d PGDU
Zn1 Zn 0.6549(2) 0.04096(16) 0.32607(14) 0.119(2) Uani 1 1 d .
C6G C 0.896(3) 0.239(2) 0.2208(14) 0.23(4) Uiso 0.2121(19) 1 d PGDU
C1G C 0.945(3) 0.2605(18) 0.1994(15) 0.21(4) Uiso 0.2121(19) 1 d PGDU
C2G C 0.958(4) 0.236(3) 0.1710(15) 0.21(4) Uiso 0.2121(19) 1 d PGDU
C3G C 0.924(5) 0.191(3) 0.1639(18) 0.20(4) Uiso 0.2121(19) 1 d PGDU
C4G C 0.875(4) 0.170(2) 0.185(2) 0.21(5) Uiso 0.2121(19) 1 d PGDU
C5G C 0.861(3) 0.194(2) 0.2138(19) 0.24(5) Uiso 0.2121(19) 1 d PGDU
C1B C 0.7584(13) 0.4647(8) 0.1994(4) 0.212(14) Uiso 1 1 d DU
N1G N 0.974(3) 0.333(2) 0.2352(13) 0.13(3) Uiso 0.2121(19) 1 d PGDU
C7G C 0.984(3) 0.3078(19) 0.2067(14) 0.14(3) Uiso 0.2121(19) 1 d PGDU
C8G C 1.029(4) 0.329(3) 0.1837(13) 0.15(4) Uiso 0.2121(19) 1 d PGDU
C9G C 1.064(4) 0.375(3) 0.1892(17) 0.13(4) Uiso 0.2121(19) 1 d PGDU
C10G C 1.054(3) 0.400(2) 0.2178(19) 0.10(3) Uiso 0.2121(19) 1 d PGDU
C11G C 1.009(3) 0.379(2) 0.2408(15) 0.10(3) Uiso 0.2121(19) 1 d PGDU
O1A O 0.6916(13) 0.0963(9) 0.3015(5) 0.186(10) Uiso 1 1 d DU
C6H C 0.580(2) 0.3418(18) 0.2917(12) 0.12(3) Uiso 0.2121(19) 1 d PGDU
C1H C 0.534(2) 0.381(2) 0.2823(10) 0.12(3) Uiso 0.2121(19) 1 d PGDU
C2H C 0.514(3) 0.419(2) 0.3035(15) 0.14(4) Uiso 0.2121(19) 1 d PGDU
C3H C 0.541(4) 0.418(2) 0.3341(14) 0.13(4) Uiso 0.2121(19) 1 d PGDU
C4H C 0.588(4) 0.379(3) 0.3435(11) 0.14(4) Uiso 0.2121(19) 1 d PGDU
C5H C 0.607(3) 0.341(2) 0.3223(13) 0.11(3) Uiso 0.2121(19) 1 d PGDU
O1B O 0.6929(11) 0.4871(7) 0.2030(5) 0.143(8) Uiso 1 1 d DU
N1H N 0.527(3) 0.3409(18) 0.2311(13) 0.11(3) Uiso 0.2121(19) 1 d PGDU
C7H C 0.504(3) 0.380(2) 0.2498(11) 0.13(3) Uiso 0.2121(19) 1 d PGDU
C8H C 0.463(3) 0.419(2) 0.2405(15) 0.13(3) Uiso 0.2121(19) 1 d PGDU
C9H C 0.437(3) 0.418(2) 0.2096(16) 0.12(4) Uiso 0.2121(19) 1 d PGDU
C10H C 0.457(4) 0.379(3) 0.1895(12) 0.13(4) Uiso 0.2121(19) 1 d PGDU
C11H C 0.502(3) 0.340(2) 0.2003(12) 0.10(3) Uiso 0.2121(19) 1 d PGDU
O2B O 0.8210(12) 0.4765(8) 0.1844(5) 0.150(8) Uiso 1 1 d DU
N1J N 0.519(3) 0.2470(18) 0.2717(12) 0.12(3) Uiso 0.2121(19) 1 d PGDU
C7J C 0.501(3) 0.2074(19) 0.2501(10) 0.08(2) Uiso 0.424(4) 2 d SPGDU
C8J C 0.449(3) 0.1726(19) 0.2583(14) 0.09(3) Uiso 0.2121(19) 1 d PGDU
C9J C 0.410(3) 0.177(3) 0.2862(16) 0.13(4) Uiso 0.2121(19) 1 d PGDU
C10J C 0.426(3) 0.217(3) 0.3069(13) 0.12(4) Uiso 0.2121(19) 1 d PGDU
C11J C 0.480(3) 0.252(2) 0.2997(12) 0.12(3) Uiso 0.2121(19) 1 d PGDU
O1C O 0.5520(12) 0.0328(8) 0.3372(5) 0.161(9) Uiso 1 1 d DU
C6J C 0.600(2) 0.2394(16) 0.2167(10) 0.10(3) Uiso 0.2121(19) 1 d PGDU
C1J C 0.546(2) 0.2030(17) 0.2216(9) 0.03(2) Uiso 0.2121(19) 1 d PGDU
C2J C 0.535(3) 0.1650(17) 0.1994(13) 0.08(3) Uiso 0.2121(19) 1 d PGDU
C3J C 0.577(4) 0.163(2) 0.1722(11) 0.12(3) Uiso 0.2121(19) 1 d PGDU
C4J C 0.631(3) 0.200(3) 0.1673(10) 0.10(3) Uiso 0.2121(19) 1 d PGDU
C5J C 0.642(3) 0.238(2) 0.1895(13) 0.09(3) Uiso 0.2121(19) 1 d PGDU
CN1A C 0.6836(17) 0.2465(10) 0.2675(5) 0.306(18) Uiso 0.2879(19) 1 d PU
CN2A C 0.8147(17) 0.2488(10) 0.2684(5) 0.286(17) Uiso 0.2879(19) 1 d PU
CN1B C 0.6856(17) 0.3442(9) 0.2373(4) 0.352(19) Uiso 0.2879(19) 1 d PU
CN2B C 0.8166(18) 0.3408(9) 0.2396(4) 0.340(19) Uiso 0.2879(19) 1 d PU
CN1C C 0.3226(11) 0.0375(6) 0.3333(4) 0.19(2) Uiso 0.424(4) 1 d PU
CN1D C 0.1772(12) 0.0329(5) 0.3349(4) 0.22(2) Uiso 0.424(4) 1 d PU
CN1M C 0.6836(17) 0.2465(10) 0.2675(5) 0.306(18) Uiso 0.50 1 d PU
CN2M C 0.8147(17) 0.2488(10) 0.2684(5) 0.286(17) Uiso 0.50 1 d PU
CN1N C 0.6856(17) 0.3442(9) 0.2373(4) 0.352(19) Uiso 0.50 1 d PU
CN2N C 0.8166(18) 0.3408(9) 0.2396(4) 0.340(19) Uiso 0.50 1 d PU

loop_
_atom_site_aniso_label
_atom_site_aniso_U_11
_atom_site_aniso_U_22
_atom_site_aniso_U_33
_atom_site_aniso_U_23
_atom_site_aniso_U_13
_atom_site_aniso_U_12
Zn2 0.131(4) 0.182(5) 0.103(4) 0.015(4) -0.015(4) -0.004(4)
Ir1 0.048(7) 0.065(6) 0.197(10) 0.022(6) -0.022(6) -0.003(4)
Ir2 0.040(7) 0.076(6) 0.253(13) 0.005(7) -0.016(7) 0.011(4)
Ir3 0.097(3) 0.567(10) 0.136(3) 0.008(4) -0.006(4) 0.005(5)
Zn1 0.017(2) 0.107(3) 0.234(6) 0.010(4) -0.013(4) -0.003(3)

loop_
_atom_type_symbol
_atom_type_description
_atom_type_scat_dispersion_real
_atom_type_scat_dispersion_imag
_atom_type_scat_source
C C 0.0181 0.0091 'International Tables Vol C Tables 4.2.6.8 and 6.1.1.4'
H H 0.0000 0.0000 'International Tables Vol C Tables 4.2.6.8 and 6.1.1.4'
N N 0.0311 0.0180 'International Tables Vol C Tables 4.2.6.8 and 6.1.1.4'
O O 0.0492 0.0322 'International Tables Vol C Tables 4.2.6.8 and 6.1.1.4'
Zn Zn -1.5491 0.6778 'International Tables Vol C Tables 4.2.6.8 and 6.1.1.4'
Ir Ir -4.7710 6.5667 'International Tables Vol C Tables 4.2.6.8 and 6.1.1.4'

loop_
_geom_angle_atom_site_label_1
_geom_angle_atom_site_label_2
_geom_angle_atom_site_label_3
_geom_angle
_geom_angle_site_symmetry_1
_geom_angle_site_symmetry_3
O1A C1A O2A 128(2) . .
O1A C1A C2A 116(2) . .
O2A C1A C2A 115.3(19) . .
C3A C2A C4A 120.0 . .
C3A C2A C1A 120.0(18) . .
C4A C2A C1A 120.0(18) . .
N1A C3A C2A 120.0 . .
C3A N1A C5A 120.0 . .
C3A N1A Ir1 131.8(19) . .
C5A N1A Ir1 108.1(19) . .
N1A C5A N2A 120.0 . .
N1A C5A C5B 121.1(18) . .
N2A C5A C5B 118.6(18) . .
C4A N2A C5A 120.0 . .
C4A N2A Ir2 130.7(19) . .
C5A N2A Ir2 109.1(19) . .
N2A C4A C2A 120.0 . .
C1A O2A Zn2 124.3(16) . .
C3B C2B C4B 120.0 . .
C3B C2B C1B 118.1(18) . .
C4B C2B C1B 121.9(18) . .
C2B C3B N1B 120.0 . .
C5B N1B C3B 120.0 . .
C5B N1B Ir1 100.7(18) . .
C3B N1B Ir1 139.3(18) . .
N1B C5B N2B 120.0 . .
N1B C5B C5A 122.5(18) . .
N2B C5B C5A 117.5(18) . .
C4B N2B C5B 120.0 . .
C4B N2B Ir2 130.4(19) . .
C5B N2B Ir2 109.6(19) . .
N2B C4B C2B 120.0 . .
O1C C1C O2C 131(2) . .
O1C C1C C2C 113.7(18) . .
O2C C1C C2C 115.0(17) . .
C3C C2C C4C 120.0 . .
C3C C2C C1C 120.2(15) . .
C4C C2C C1C 119.3(15) . .
C2C C3C N1C 120.0 . .
C5C N1C C3C 120.0 . .
C5C N1C Ir3 114.0(12) . .
C3C N1C Ir3 125.9(12) . .
C6C C5C N1C 120.0 . .
C6C C5C C5D 124.5(16) . .
N1C C5C C5D 115.4(16) . .
C5C C6C C4C 120.0 . .
C6C C4C C2C 120.0 . .
O1D C1D O2D 132(3) . .
O1D C1D C2D 113(2) . .
O2D C1D C2D 115(2) . .
O1D C1D Zn2 64.0(15) . 1_455
O2D C1D Zn2 68.1(16) . 1_455
C2D C1D Zn2 172.7(12) . 1_455
C3D C2D C4D 120.0 . .
C3D C2D C1D 119.2(16) . .
C4D C2D C1D 120.2(16) . .
N1D C3D C2D 120.0 . .
C5D N1D C3D 120.0 . .
C5D N1D Ir3 117.3(14) . .
C3D N1D Ir3 122.7(14) . .
N1D C5D C6D 120.0 . .
N1D C5D C5C 116.3(16) . .
C6D C5D C5C 123.7(16) . .
C5D C6D C4D 120.0 . .
C6D C4D C2D 120.0 . .
C1D O1D Zn2 83.0(17) . 1_455
C1D O2D Zn2 78.9(17) . 1_455
O2E C1E O1E 130(2) . .
O2E C1E C2E 113.6(18) . .
O1E C1E C2E 116.8(18) . .
C3E C2E C4E 120.0 . .
C3E C2E C1E 120.6(19) . .
C4E C2E C1E 119.4(19) . .
C2E C3E C6E 120.0 . .
C5E C6E C3E 120.0 . .
C6E C5E C7E 120.0 . .
C6E C5E C5E 118.1(10) . 4_556
C7E C5E C5E 121.4(6) . 4_556
C5E C7E C4E 120.0 . .
C7E C4E C2E 120.0 . .
O2A Zn2 O1E 93.7(8) . .
O2A Zn2 O1B 115.9(8) . 7_645
O1E Zn2 O1B 122.4(8) . 7_645
O2A Zn2 O1D 103.6(10) . 1_655
O1E Zn2 O1D 85.7(9) . 1_655
O1B Zn2 O1D 127.7(9) 7_645 1_655
O2A Zn2 O2D 93.8(9) . 1_655
O1E Zn2 O2D 151.5(10) . 1_655
O1B Zn2 O2D 78.1(9) 7_645 1_655
O1D Zn2 O2D 65.8(7) 1_655 1_655
O2A Zn2 C1D 102.3(7) . 1_655
O1E Zn2 C1D 118.5(9) . 1_655
O1B Zn2 C1D 102.7(8) 7_645 1_655
O1D Zn2 C1D 33.0(5) 1_655 1_655
O2D Zn2 C1D 33.0(5) 1_655 1_655
C1I C6I C5I 120.0 . .
C1I C6I Ir3 100(2) . .
C5I C6I Ir3 139(2) . .
C2I C1I C6I 120.0 . .
C2I C1I C7I 116(2) . .
C6I C1I C7I 124(2) . .
C2I C1I Ir3 164.4(16) . .
C6I C1I Ir3 44.6(15) . .
C7I C1I Ir3 79.7(13) . .
C1I C2I C3I 120.0 . .
C4I C3I C2I 120.0 . .
C3I C4I C5I 120.0 . .
C4I C5I C6I 120.0 . .
C1E O2E Zn1 125.3(17) . .
C7I N1I C11I 120.0 . .
C7I N1I Ir3 96(2) . .
C11I N1I Ir3 144(2) . .
N1I C7I C8I 120.0 . .
N1I C7I C1I 118(2) . .
C8I C7I C1I 122(2) . .
N1I C7I Ir3 51.7(18) . .
C8I C7I Ir3 171.5(18) . .
C1I C7I Ir3 66.0(12) . .
C9I C8I C7I 120.0 . .
C10I C9I C8I 120.0 . .
C9I C10I C11I 120.0 . .
C10I C11I N1I 120.0 . .
C1E O1E Zn2 129.8(14) . .
C7K N1K C11K 120.0 . .
C7K N1K Ir3 111(3) . .
C11K N1K Ir3 128(3) . .
C8K C7K N1K 120.0 . .
C8K C7K C1K 120(2) . .
N1K C7K C1K 119(2) . .
C7K C8K C9K 120.0 . .
C10K C9K C8K 120.0 . .
C9K C10K C11K 120.0 . .
C10K C11K N1K 120.0 . .
N1A Ir1 C6J 84.0(12) . .
N1A Ir1 N1J 97.4(17) . .
C6J Ir1 N1J 86(2) . .
N1A Ir1 N1B 87.5(17) . .
C6J Ir1 N1B 103.3(16) . .
N1J Ir1 N1B 170.1(16) . .
N1A Ir1 N1H 171.1(17) . .
C6J Ir1 N1H 94.3(18) . .
N1J Ir1 N1H 91(2) . .
N1B Ir1 N1H 84.4(16) . .
N1A Ir1 C6H 105.1(16) . .
C6J Ir1 C6H 167.1(19) . .
N1J Ir1 C6H 84.0(18) . .
N1B Ir1 C6H 86.4(11) . .
N1H Ir1 C6H 78(2) . .
C1K C6K C5K 120.0 . .
C1K C6K Ir3 105(3) . .
C5K C6K Ir3 135(3) . .
C6K C1K C2K 120.0 . .
C6K C1K C7K 119(2) . .
C2K C1K C7K 121(2) . .
C3K C2K C1K 120.0 . .
C2K C3K C4K 120.0 . .
C5K C4K C3K 120.0 . .
C4K C5K C6K 120.0 . .
N1G Ir2 N2A 173.5(19) . .
N1G Ir2 C6G 96(3) . .
N2A Ir2 C6G 78(2) . .
N1G Ir2 N1F 71(2) . .
N2A Ir2 N1F 115.1(17) . .
C6G Ir2 N1F 159(2) . .
N1G Ir2 N2B 95.3(18) . .
N2A Ir2 N2B 85.2(18) . .
C6G Ir2 N2B 103.4(14) . .
N1F Ir2 N2B 94.0(18) . .
N1G Ir2 C6F 87(2) . .
N2A Ir2 C6F 91.9(16) . .
C6G Ir2 C6F 72(2) . .
N1F Ir2 C6F 91(3) . .
N2B Ir2 C6F 174.7(18) . .
N1G Ir2 C7G 31.6(12) . .
N2A Ir2 C7G 141.9(13) . .
C6G Ir2 C7G 64.2(19) . .
N1F Ir2 C7G 103(2) . .
N2B Ir2 C7G 97.8(15) . .
C6F Ir2 C7G 81.8(17) . .
N1G Ir2 C1G 64(2) . .
N2A Ir2 C1G 109.2(14) . .
C6G Ir2 C1G 31.5(11) . .
N1F Ir2 C1G 134(2) . .
N2B Ir2 C1G 101.0(11) . .
C6F Ir2 C1G 75.8(17) . .
C7G Ir2 C1G 32.8(9) . .
C1F C6F C5F 120.0 . .
C1F C6F C6F 110(4) . 3_755
C5F C6F C6F 66.6(11) . 3_755
C1F C6F C5F 126(5) . 3_755
C5F C6F C5F 18(3) . 3_755
C6F C6F C5F 49(2) 3_755 3_755
C1F C6F Ir2 102(3) . .
C5F C6F Ir2 138(3) . .
C6F C6F Ir2 102(3) 3_755 .
C5F C6F Ir2 129(5) 3_755 .
C1G C1F C7G 87(9) 3_755 3_755
C1G C1F C2F 25(7) 3_755 .
C7G C1F C2F 110(6) 3_755 .
C1G C1F C6F 135(9) 3_755 .
C7G C1F C6F 124(6) 3_755 .
C2F C1F C6F 120.0 . .
C1G C1F C7F 99(8) 3_755 .
C7G C1F C7F 23(5) 3_755 .
C2F C1F C7F 118(2) . .
C6F C1F C7F 122(2) . .
C1G C1F C2G 46(4) 3_755 3_755
C7G C1F C2G 106(7) 3_755 3_755
C2F C1F C2G 33(6) . 3_755
C6F C1F C2G 130(4) . 3_755
C7F C1F C2G 100(5) . 3_755
C1G C1F C6G 43(9) 3_755 3_755
C7G C1F C6G 104(6) 3_755 3_755
C2F C1F C6G 45(3) . 3_755
C6F C1F C6G 95(3) . 3_755
C7F C1F C6G 126(3) . 3_755
C2G C1F C6G 79(6) 3_755 3_755
C1G C2F C2G 107(10) 3_755 3_755
C1G C2F C6G 78(10) 3_755 3_755
C2G C2F C6G 172(10) 3_755 3_755
C1G C2F C1F 37(8) 3_755 .
C2G C2F C1F 99(9) 3_755 .
C6G C2F C1F 89(3) 3_755 .
C1G C2F C3F 140(10) 3_755 .
C2G C2F C3F 109(9) 3_755 .
C6G C2F C3F 68(4) 3_755 .
C1F C2F C3F 120.0 . .
C1G C2F C3G 157(10) 3_755 3_755
C2G C2F C3G 51(6) 3_755 3_755
C6G C2F C3G 123(8) 3_755 3_755
C1F C2F C3G 139(6) . 3_755
C3F C2F C3G 62(6) . 3_755
C1G C2F C5G 122(10) 3_755 3_755
C2G C2F C5G 130(10) 3_755 3_755
C6G C2F C5G 44(5) 3_755 3_755
C1F C2F C5G 125(4) . 3_755
C3F C2F C5G 32(4) . 3_755
C3G C2F C5G 79(6) 3_755 3_755
C5G C3F C4G 75(8) 3_755 3_755
C5G C3F C4F 98(7) 3_755 .
C4G C3F C4F 125(7) 3_755 .
C5G C3F C2F 106(7) 3_755 .
C4G C3F C2F 114(8) 3_755 .
C4F C3F C2F 120.0 . .
C5G C3F C6G 61(6) 3_755 3_755
C4G C3F C6G 124(9) 3_755 3_755
C4F C3F C6G 96(4) . 3_755
C2F C3F C6G 55(4) . 3_755
C5G C3F C3G 120(8) 3_755 3_755
C4G C3F C3G 55(6) 3_755 3_755
C4F C3F C3G 136(5) . 3_755
C2F C3F C3G 71(6) . 3_755
C6G C3F C3G 120(7) 3_755 3_755
C5G C3F C1G 101(8) 3_755 3_755
C4G C3F C1G 124(8) 3_755 3_755
C4F C3F C1G 110(2) . 3_755
C2F C3F C1G 12(3) . 3_755
C6G C3F C1G 45(4) 3_755 3_755
C3G C3F C1G 83(8) 3_755 3_755
C5G C3F C2G 126(8) 3_755 3_755
C4G C3F C2G 95(8) 3_755 3_755
C4F C3F C2G 127(4) . 3_755
C2F C3F C2G 30(4) . 3_755
C6G C3F C2G 85(5) 3_755 3_755
C3G C3F C2G 44(4) 3_755 3_755
C1G C3F C2G 41(4) 3_755 3_755
C5F C4F C3F 120.0 . .
C5F C4F C5F 21(4) . 3_755
C3F C4F C5F 129(2) . 3_755
C5F C4F C5G 128(4) . 3_755
C3F C4F C5G 35(5) . 3_755
C5F C4F C5G 122(6) 3_755 3_755
C5F C5F C4F 99(10) 3_755 .
C5F C5F C6F 112(2) 3_755 .
C4F C5F C6F 120.0 . .
C5F C5F C4F 60(10) 3_755 3_755
C4F C5F C4F 122(4) . 3_755
C6F C5F C4F 118(4) . 3_755
C5F C5F C6F 50(3) 3_755 3_755
C4F C5F C6F 111(4) . 3_755
C6F C5F C6F 64(2) . 3_755
C4F C5F C6F 95(6) 3_755 3_755
C6I Ir3 N1K 158.4(18) . .
C6I Ir3 N1I 102(2) . .
N1K Ir3 N1I 81.3(16) . .
C6I Ir3 N1D 88.2(9) . .
N1K Ir3 N1D 112.7(16) . .
N1I Ir3 N1D 97.3(12) . .
C6I Ir3 C6K 73.8(17) . .
N1K Ir3 C6K 85(3) . .
N1I Ir3 C6K 90.9(14) . .
N1D Ir3 C6K 161.4(15) . .
C6I Ir3 N1C 84.9(12) . .
N1K Ir3 N1C 94.7(13) . .
N1I Ir3 N1C 170.9(13) . .
N1D Ir3 N1C 76.6(9) . .
C6K Ir3 N1C 96.9(11) . .
C6I Ir3 C1I 35.0(9) . .
N1K Ir3 C1I 141.1(15) . .
N1I Ir3 C1I 66.8(12) . .
N1D Ir3 C1I 93.7(6) . .
C6K Ir3 C1I 74.3(15) . .
N1C Ir3 C1I 119.8(8) . .
C6I Ir3 C7I 69.3(14) . .
N1K Ir3 C7I 110.9(14) . .
N1I Ir3 C7I 32.6(7) . .
N1D Ir3 C7I 97.8(10) . .
C6K Ir3 C7I 80.4(13) . .
N1C Ir3 C7I 153.9(8) . .
C1I Ir3 C7I 34.3(6) . .
C9G N1F C7F 89(7) 3_755 .
C9G N1F C11F 33(6) 3_755 .
C7F N1F C11F 120.0 . .
C9G N1F C8G 59(5) 3_755 3_755
C7F N1F C8G 33(5) . 3_755
C11F N1F C8G 92(5) . 3_755
C9G N1F C10G 58(7) 3_755 3_755
C7F N1F C10G 118(5) . 3_755
C11F N1F C10G 36(4) . 3_755
C8G N1F C10G 107(9) 3_755 3_755
C9G N1F C7G 101(7) 3_755 3_755
C7F N1F C7G 17(3) . 3_755
C11F N1F C7G 129(3) . 3_755
C8G N1F C7G 50(5) 3_755 3_755
C10G N1F C7G 115(7) 3_755 3_755
C9G N1F C11G 99(7) 3_755 3_755
C7F N1F C11G 98(4) . 3_755
C11F N1F C11G 84(4) . 3_755
C8G N1F C11G 115(7) 3_755 3_755
C10G N1F C11G 48(3) 3_755 3_755
C7G N1F C11G 84(5) 3_755 3_755
C9G N1F Ir2 160(7) 3_755 .
C7F N1F Ir2 103(3) . .
C11F N1F Ir2 136(3) . .
C8G N1F Ir2 126(6) 3_755 .
C10G N1F Ir2 126(5) 3_755 .
C7G N1F Ir2 94(3) 3_755 .
C11G N1F Ir2 95(3) 3_755 .
C7G C7F C8G 156(10) 3_755 3_755
C7G C7F C8F 101(10) 3_755 .
C8G C7F C8F 55(10) 3_755 .
C7G C7F N1F 120(10) 3_755 .
C8G C7F N1F 79(10) 3_755 .
C8F C7F N1F 120.0 . .
C7G C7F C1F 50(10) 3_755 .
C8G C7F C1F 136(10) 3_755 .
C8F C7F C1F 119(2) . .
N1F C7F C1F 121(2) . .
C7G C7F N1G 48(10) 3_755 3_755
C8G C7F N1G 139(10) 3_755 3_755
C8F C7F N1G 115(3) . 3_755
N1F C7F N1G 76(3) . 3_755
C1F C7F N1G 85(3) . 3_755
C7G C7F C1G 41(10) 3_755 3_755
C8G C7F C1G 128(10) 3_755 3_755
C8F C7F C1G 90(4) . 3_755
N1F C7F C1G 149(4) . 3_755
C1F C7F C1G 30(3) . 3_755
N1G C7F C1G 88(4) 3_755 3_755
C7G C7F C9G 144(10) 3_755 3_755
C8G C7F C9G 41(9) 3_755 3_755
C8F C7F C9G 76(4) . 3_755
N1F C7F C9G 44(4) . 3_755
C1F C7F C9G 161(5) . 3_755
N1G C7F C9G 100(4) 3_755 3_755
C1G C7F C9G 166(6) 3_755 3_755
C8G C8F C7F 36(5) 3_755 .
C8G C8F C9F 93(7) 3_755 .
C7F C8F C9F 120.0 . .
C8G C8F C7G 58(4) 3_755 3_755
C7F C8F C7G 21(4) . 3_755
C9F C8F C7G 134(5) . 3_755
C10F C9F C8F 120.0 . .
C10F C9F C9G 40(5) . 3_755
C8F C9F C9G 81(5) . 3_755
C10F C9F C8G 85(5) . 3_755
C8F C9F C8G 38(5) . 3_755
C9G C9F C8G 45(3) 3_755 3_755
C9G C10F C11F 34(7) 3_755 .
C9G C10F C9F 89(8) 3_755 .
C11F C10F C9F 120.0 . .
C9G C10F C10G 51(4) 3_755 3_755
C11F C10F C10G 30(4) . 3_755
C9F C10F C10G 113(4) . 3_755
C9G C11F C10G 111(10) 3_755 3_755
C9G C11F C10F 55(10) 3_755 .
C10G C11F C10F 101(9) 3_755 .
C9G C11F N1F 69(10) 3_755 .
C10G C11F N1F 80(8) 3_755 .
C10F C11F N1F 120.0 . .
O2B Zn1 O1A 119.6(10) 7_645 .
O2B Zn1 O1C 101.1(9) 7_645 .
O1A Zn1 O1C 123.6(10) . .
O2B Zn1 O2E 84.9(8) 7_645 .
O1A Zn1 O2E 127.7(10) . .
O1C Zn1 O2E 90.6(9) . .
C2F C6G C1G 28(5) 3_755 .
C2F C6G C5G 93(5) 3_755 .
C1G C6G C5G 120.0 . .
C2F C6G C3F 57(4) 3_755 3_755
C1G C6G C3F 83(5) . 3_755
C5G C6G C3F 43(5) . 3_755
C2F C6G C1F 46(4) 3_755 3_755
C1G C6G C1F 28(3) . 3_755
C5G C6G C1F 130(3) . 3_755
C3F C6G C1F 87(5) 3_755 3_755
C2F C6G Ir2 127(6) 3_755 .
C1G C6G Ir2 100(3) . .
C5G C6G Ir2 140(3) . .
C3F C6G Ir2 161(4) 3_755 .
C1F C6G Ir2 87(3) 3_755 .
C2F C1G C1F 118(10) 3_755 3_755
C2F C1G C6G 74(10) 3_755 .
C1F C1G C6G 109(6) 3_755 .
C2F C1G C2G 46(10) 3_755 .
C1F C1G C2G 104(6) 3_755 .
C6G C1G C2G 120.0 . .
C2F C1G C7G 163(10) 3_755 .
C1F C1G C7G 53(6) 3_755 .
C6G C1G C7G 121(2) . .
C2G C1G C7G 119(2) . .
C2F C1G C7F 148(10) 3_755 3_755
C1F C1G C7F 51(6) 3_755 3_755
C6G C1G C7F 136(4) . 3_755
C2G C1G C7F 104(4) . 3_755
C7G C1G C7F 15(3) . 3_755
C2F C1G C3F 27(8) 3_755 3_755
C1F C1G C3F 108(7) 3_755 3_755
C6G C1G C3F 52(4) . 3_755
C2G C1G C3F 71(3) . 3_755
C7G C1G C3F 158(4) . 3_755
C7F C1G C3F 157(7) 3_755 3_755
C2F C1G Ir2 123(10) 3_755 .
C1F C1G Ir2 84(5) 3_755 .
C6G C1G Ir2 49(2) . .
C2G C1G Ir2 168(2) . .
C7G C1G Ir2 72.7(16) . .
C7F C1G Ir2 88(3) 3_755 .
C3F C1G Ir2 99(4) 3_755 .
C2F C2G C3G 93(7) 3_755 .
C2F C2G C1G 27(7) 3_755 .
C3G C2G C1G 120.0 . .
C2F C2G C1F 47(5) 3_755 3_755
C3G C2G C1F 132(3) . 3_755
C1G C2G C1F 30(3) . 3_755
C2F C2G C3F 41(5) 3_755 3_755
C3G C2G C3F 56(3) . 3_755
C1G C2G C3F 67(3) . 3_755
C1F C2G C3F 77(4) 3_755 3_755
C4G C3G C2G 120.0 . .
C4G C3G C3F 44(5) . 3_755
C2G C3G C3F 81(5) . 3_755
C4G C3G C2F 84(4) . 3_755
C2G C3G C2F 36(4) . 3_755
C3F C3G C2F 47(2) 3_755 3_755
C3F C4G C5G 49(6) 3_755 .
C3F C4G C3G 81(6) 3_755 .
C5G C4G C3G 120.0 . .
C3F C5G C4G 55(6) 3_755 .
C3F C5G C6G 76(7) 3_755 .
C4G C5G C6G 120.0 . .
C3F C5G C4F 47(4) 3_755 3_755
C4G C5G C4F 87(4) . 3_755
C6G C5G C4F 82(3) . 3_755
C3F C5G C2F 42(5) 3_755 3_755
C4G C5G C2F 77(3) . 3_755
C6G C5G C2F 43(3) . 3_755
C4F C5G C2F 77(4) 3_755 3_755
O1B C1B O2B 135(2) . .
O1B C1B C2B 108.3(18) . .
O2B C1B C2B 116.3(19) . .
C7G N1G C11G 120.0 . .
C7G N1G N1G 128(4) . 3_755
C11G N1G N1G 66(2) . 3_755
C7G N1G C11G 152(5) . 3_755
C11G N1G C11G 32(4) . 3_755
N1G N1G C11G 52(3) 3_755 3_755
C7G N1G C7F 18(6) . 3_755
C11G N1G C7F 102(5) . 3_755
N1G N1G C7F 120(7) 3_755 3_755
C11G N1G C7F 134(7) 3_755 3_755
C7G N1G Ir2 102(3) . .
C11G N1G Ir2 137(3) . .
N1G N1G Ir2 97(4) 3_755 .
C11G N1G Ir2 106(5) 3_755 .
C7F N1G Ir2 120(6) 3_755 .
C7F C7G C1F 108(10) 3_755 3_755
C7F C7G N1G 114(10) 3_755 .
C1F C7G N1G 114(5) 3_755 .
C7F C7G C8G 14(10) 3_755 .
C1F C7G C8G 113(5) 3_755 .
N1G C7G C8G 120.0 . .
C7F C7G C1G 124(10) 3_755 .
C1F C7G C1G 40(5) 3_755 .
N1G C7G C1G 121(2) . .
C8G C7G C1G 119(2) . .
C7F C7G C8F 58(8) 3_755 3_755
C1F C7G C8F 123(8) 3_755 3_755
N1G C7G C8F 122(6) . 3_755
C8G C7G C8F 44(7) . 3_755
C1G C7G C8F 98(7) . 3_755
C7F C7G N1F 43(10) 3_755 3_755
C1F C7G N1F 114(6) 3_755 3_755
N1G C7G N1F 74(3) . 3_755
C8G C7G N1F 54(3) . 3_755
C1G C7G N1F 153(4) . 3_755
C8F C7G N1F 91(8) 3_755 3_755
C7F C7G Ir2 161(10) 3_755 .
C1F C7G Ir2 82(4) 3_755 .
N1G C7G Ir2 47(2) . .
C8G C7G Ir2 165(2) . .
C1G C7G Ir2 74.5(16) . .
C8F C7G Ir2 131(7) 3_755 .
N1F C7G Ir2 118(3) 3_755 .
C7F C8G C8F 89(10) 3_755 3_755
C7F C8G C9G 116(10) 3_755 .
C8F C8G C9G 110(10) 3_755 .
C7F C8G C7G 10(10) 3_755 .
C8F C8G C7G 79(7) 3_755 .
C9G C8G C7G 120.0 . .
C7F C8G N1F 68(10) 3_755 3_755
C8F C8G N1F 134(9) 3_755 3_755
C9G C8G N1F 55(3) . 3_755
C7G C8G N1F 76(3) . 3_755
C7F C8G C9F 125(10) 3_755 3_755
C8F C8G C9F 49(6) 3_755 3_755
C9G C8G C9F 65(7) . 3_755
C7G C8G C9F 117(6) . 3_755
N1F C8G C9F 114(7) 3_755 3_755
C11F C9G C10F 92(10) 3_755 3_755
C11F C9G N1F 78(10) 3_755 3_755
C10F C9G N1F 156(10) 3_755 3_755
C11F C9G C10G 38(9) 3_755 .
C10F C9G C10G 90(7) 3_755 .
N1F C9G C10G 68(4) 3_755 .
C11F C9G C8G 144(10) 3_755 .
C10F C9G C8G 122(10) 3_755 .
N1F C9G C8G 65(4) 3_755 .
C10G C9G C8G 120.0 . .
C11F C9G C9F 139(10) 3_755 3_755
C10F C9G C9F 52(8) 3_755 3_755
N1F C9G C9F 127(9) 3_755 3_755
C10G C9G C9F 115(5) . 3_755
C8G C9G C9F 70(7) . 3_755
C11F C9G C7F 123(10) 3_755 3_755
C10F C9G C7F 131(10) 3_755 3_755
N1F C9G C7F 47(4) 3_755 3_755
C10G C9G C7F 97(3) . 3_755
C8G C9G C7F 23(3) . 3_755
C9F C9G C7F 82(9) 3_755 3_755
C11F C10G C9G 31(10) 3_755 .
C11F C10G C11G 141(10) 3_755 .
C9G C10G C11G 120.0 . .
C11F C10G N1F 64(10) 3_755 3_755
C9G C10G N1F 54(3) . 3_755
C11G C10G N1F 77(3) . 3_755
C11F C10G C10F 49(7) 3_755 3_755
C9G C10G C10F 39(6) . 3_755
C11G C10G C10F 136(7) . 3_755
N1F C10G C10F 92(7) 3_755 3_755
C11G C11G C10G 152(5) 3_755 .
C11G C11G N1G 88(5) 3_755 .
C10G C11G N1G 120.0 . .
C11G C11G N1G 60(5) 3_755 3_755
C10G C11G N1G 129(4) . 3_755
N1G C11G N1G 62(3) . 3_755
C11G C11G N1F 144(5) 3_755 3_755
C10G C11G N1F 55(2) . 3_755
N1G C11G N1F 72(3) . 3_755
N1G C11G N1F 85(4) 3_755 3_755
C1A O1A Zn1 132.4(19) . .
C1H C6H C5H 120.0 . .
C1H C6H C10H 51(4) . 3_655
C5H C6H C10H 70(4) . 3_655
C1H C6H C11H 59(3) . 3_655
C5H C6H C11H 98(3) . 3_655
C10H C6H C11H 56(4) 3_655 3_655
C1H C6H Ir1 112(3) . .
C5H C6H Ir1 128(3) . .
C10H C6H Ir1 160(6) 3_655 .
C11H C6H Ir1 110(4) 3_655 .
C10H C1H C9H 71(6) 3_655 3_655
C10H C1H C6H 67(5) 3_655 .
C9H C1H C6H 105(5) 3_655 .
C10H C1H C2H 55(5) 3_655 .
C9H C1H C2H 47(7) 3_655 .
C6H C1H C2H 120.0 . .
C10H C1H C11H 62(5) 3_655 3_655
C9H C1H C11H 132(8) 3_655 3_655
C6H C1H C11H 66(5) . 3_655
C2H C1H C11H 95(3) . 3_655
C10H C1H C8H 135(7) 3_655 3_655
C9H C1H C8H 65(3) 3_655 3_655
C6H C1H C8H 135(5) . 3_655
C2H C1H C8H 87(4) . 3_655
C11H C1H C8H 154(8) 3_655 3_655
C10H C1H C7H 166(6) 3_655 .
C9H C1H C7H 116(5) 3_655 .
C6H C1H C7H 119(2) . .
C2H C1H C7H 121(2) . .
C11H C1H C7H 108(4) 3_655 .
C8H C1H C7H 52(4) 3_655 .
C10H C1H N1H 115(7) 3_655 3_655
C9H C1H N1H 162(7) 3_655 3_655
C6H C1H N1H 93(3) . 3_655
C2H C1H N1H 121(3) . 3_655
C11H C1H N1H 53(3) 3_655 3_655
C8H C1H N1H 105(6) 3_655 3_655
C7H C1H N1H 55(3) . 3_655
C10H C1H C7H 161(9) 3_655 3_655
C9H C1H C7H 118(5) 3_655 3_655
C6H C1H C7H 122(3) . 3_655
C2H C1H C7H 118(3) . 3_655
C11H C1H C7H 104(5) 3_655 3_655
C8H C1H C7H 54(4) 3_655 3_655
C7H C1H C7H 5(4) . 3_655
N1H C1H C7H 51(2) 3_655 3_655
C9H C2H C10H 76(7) 3_655 3_655
C9H C2H C3H 101(6) 3_655 .
C10H C2H C3H 66(4) 3_655 .
C9H C2H C1H 56(5) 3_655 .
C10H C2H C1H 55(4) 3_655 .
C3H C2H C1H 120.0 . .
C9H C2H C8H 45(4) 3_655 3_655
C10H C2H C8H 99(6) 3_655 3_655
C3H C2H C8H 147(4) . 3_655
C1H C2H C8H 46.9(16) . 3_655
C2H C3H C4H 120.0 . .
C2H C3H C10H 51(4) . 3_655
C4H C3H C10H 70(4) . 3_655
C2H C3H C9H 33(4) . 3_655
C4H C3H C9H 99(3) . 3_655
C10H C3H C9H 47(3) 3_655 3_655
C5H C4H C3H 120.0 . .
C5H C4H C10H 65(4) . 3_655
C3H C4H C10H 56(4) . 3_655
C4H C5H C6H 120.0 . .
C4H C5H C10H 65(3) . 3_655
C6H C5H C10H 56(3) . 3_655
C1B O1B Zn2 122.7(16) . 7_655
C7H N1H C7H 5(4) 3_655 .
C7H N1H C11H 114(4) 3_655 .
C7H N1H C11H 116.4 . .
C7H N1H C1H 57(2) 3_655 3_655
C7H N1H C1H 60(3) . 3_655
C11H N1H C1H 57(3) . 3_655
C7H N1H N1H 46(3) 3_655 3_655
C7H N1H N1H 49.1(17) . 3_655
C11H N1H N1H 128(3) . 3_655
C1H N1H N1H 86(5) 3_655 3_655
C7H N1H Ir1 119(5) 3_655 .
C7H N1H Ir1 116(3) . .
C11H N1H Ir1 127(3) . .
C1H N1H Ir1 175(5) 3_655 .
N1H N1H Ir1 89(3) 3_655 .
C7H C7H C8H 116(10) 3_655 3_655
C7H C7H N1H 62(10) 3_655 3_655
C8H C7H N1H 126(7) 3_655 3_655
C7H C7H N1H 113(10) 3_655 .
C8H C7H N1H 131(7) 3_655 .
N1H C7H N1H 85(4) 3_655 .
C7H C7H C8H 59(10) 3_655 .
C8H C7H C8H 75(5) 3_655 .
N1H C7H C8H 120(4) 3_655 .
N1H C7H C8H 126.0 . .
C7H C7H C1H 104(10) 3_655 .
C8H C7H C1H 61(4) 3_655 .
N1H C7H C1H 68(3) 3_655 .
N1H C7H C1H 115(2) . .
C8H C7H C1H 119(2) . .
C7H C7H C1H 71(10) 3_655 3_655
C8H C7H C1H 120(6) 3_655 3_655
N1H C7H C1H 109(6) 3_655 3_655
N1H C7H C1H 69(3) . 3_655
C8H C7H C1H 58(3) . 3_655
C1H C7H C1H 175(5) . 3_655
C7H C8H C9H 118(4) 3_655 .
C7H C8H C7H 6(5) 3_655 .
C9H C8H C7H 117.4 . .
C7H C8H C1H 68(3) 3_655 3_655
C9H C8H C1H 50(4) . 3_655
C7H C8H C1H 68(3) . 3_655
C7H C8H C8H 54(4) 3_655 3_655
C9H C8H C8H 140(5) . 3_655
C7H C8H C8H 50.4(2) . 3_655
C1H C8H C8H 108(5) 3_655 3_655
C7H C8H C2H 102(5) 3_655 3_655
C9H C8H C2H 32(4) . 3_655
C7H C8H C2H 99(3) . 3_655
C1H C8H C2H 47(3) 3_655 3_655
C8H C8H C2H 108(7) 3_655 3_655
C2H C9H C1H 77(6) 3_655 3_655
C2H C9H C8H 102(6) 3_655 .
C1H C9H C8H 65(4) 3_655 .
C2H C9H C10H 57(7) 3_655 .
C1H C9H C10H 55(5) 3_655 .
C8H C9H C10H 120.0 . .
C2H C9H C3H 46(5) 3_655 3_655
C1H C9H C3H 101(7) 3_655 3_655
C8H C9H C3H 148(5) . 3_655
C10H C9H C3H 49(6) . 3_655
C2H C10H C1H 70(5) 3_655 3_655
C2H C10H C11H 107(5) 3_655 .
C1H C10H C11H 68(4) 3_655 .
C2H C10H C9H 47(7) 3_655 .
C1H C10H C9H 53(4) 3_655 .
C11H C10H C9H 120.0 . .
C2H C10H C3H 63(9) 3_655 3_655
C1H C10H C3H 132(10) 3_655 3_655
C11H C10H C3H 138(7) . 3_655
C9H C10H C3H 85(6) . 3_655
C2H C10H C6H 131(8) 3_655 3_655
C1H C10H C6H 63(6) 3_655 3_655
C11H C10H C6H 66(3) . 3_655
C9H C10H C6H 93(4) . 3_655
C3H C10H C6H 153(9) 3_655 3_655
C2H C10H C4H 116(10) 3_655 3_655
C1H C10H C4H 158(10) 3_655 3_655
C11H C10H C4H 125(7) . 3_655
C9H C10H C4H 114(6) . 3_655
C3H C10H C4H 54(5) 3_655 3_655
C6H C10H C4H 104(10) 3_655 3_655
C2H C10H C5H 158(9) 3_655 3_655
C1H C10H C5H 116(10) 3_655 3_655
C11H C10H C5H 94(5) . 3_655
C9H C10H C5H 118(5) . 3_655
C3H C10H C5H 104(6) 3_655 3_655
C6H C10H C5H 54(6) 3_655 3_655
C4H C10H C5H 51(5) 3_655 3_655
C10H C11H N1H 120.0 . .
C10H C11H C1H 50(4) . 3_655
N1H C11H C1H 70(3) . 3_655
C10H C11H C6H 58(3) . 3_655
N1H C11H C6H 97(3) . 3_655
C1H C11H C6H 55(5) 3_655 3_655
C1B O2B Zn1 122.6(17) . 7_655
C7J N1J C11J 119.6 . .
C7J N1J C7J 2(4) . 3_655
C11J N1J C7J 119(3) . 3_655
C7J N1J C1J 56(3) . 3_655
C11J N1J C1J 63(3) . 3_655
C7J N1J C1J 55(2) 3_655 3_655
C7J N1J Ir1 108(3) . .
C11J N1J Ir1 132(3) . .
C7J N1J Ir1 109(4) 3_655 .
C1J N1J Ir1 164(4) 3_655 .
C7J C7J C8J 126(10) 3_655 3_655
C7J C7J N1J 112(10) 3_655 .
C8J C7J N1J 121(6) 3_655 .
C7J C7J C8J 52(10) 3_655 .
C8J C7J C8J 95(3) 3_655 .
N1J C7J C8J 119.2 . .
C7J C7J C1J 68(10) 3_655 3_655
C8J C7J C1J 124(6) 3_655 3_655
N1J C7J C1J 71(3) . 3_655
C8J C7J C1J 48(3) . 3_655
C7J C7J N1J 66(10) 3_655 3_655
C8J C7J N1J 120(6) 3_655 3_655
N1J C7J N1J 87(4) . 3_655
C8J C7J N1J 118(4) . 3_655
C1J C7J N1J 115(6) 3_655 3_655
C7J C7J C1J 110(10) 3_655 .
C8J C7J C1J 49(3) 3_655 .
N1J C7J C1J 117(2) . .
C8J C7J C1J 123(2) . .
C1J C7J C1J 171(3) 3_655 .
N1J C7J C1J 71(3) 3_655 .
C1J C8J C7J 71(3) 3_655 3_655
C1J C8J C9J 50(3) 3_655 .
C7J C8J C9J 121(3) 3_655 .
C1J C8J C7J 71(3) 3_655 .
C7J C8J C7J 2(4) 3_655 .
C9J C8J C7J 121.0 . .
C1J C8J C2J 49(4) 3_655 3_655
C7J C8J C2J 103(6) 3_655 3_655
C9J C8J C2J 42(5) . 3_655
C7J C8J C2J 102(3) . 3_655
C1J C9J C2J 74(7) 3_655 3_655
C1J C9J C8J 55(4) 3_655 .
C2J C9J C8J 89(4) 3_655 .
C1J C9J C10J 65(4) 3_655 .
C2J C9J C10J 73(5) 3_655 .
C8J C9J C10J 120.0 . .
C1J C9J C6J 57(5) 3_655 3_655
C2J C9J C6J 113(6) 3_655 3_655
C8J C9J C6J 95(3) . 3_655
C10J C9J C6J 48(3) . 3_655
C1J C9J C3J 109(9) 3_655 3_655
C2J C9J C3J 50(6) 3_655 3_655
C8J C9J C3J 138(6) . 3_655
C10J C9J C3J 61(5) . 3_655
C6J C9J C3J 107(7) 3_655 3_655
C6J C10J C5J 64(7) 3_655 3_655
C6J C10J C11J 78(4) 3_655 .
C5J C10J C11J 114(6) 3_655 .
C6J C10J C9J 77(4) 3_655 .
C5J C10J C9J 101(6) 3_655 .
C11J C10J C9J 120.0 . .
C6J C10J C1J 64(5) 3_655 3_655
C5J C10J C1J 123(10) 3_655 3_655
C11J C10J C1J 73(3) . 3_655
C9J C10J C1J 47(3) . 3_655
C6J C10J C4J 116(10) 3_655 3_655
C5J C10J C4J 56(4) 3_655 3_655
C11J C10J C4J 145(6) . 3_655
C9J C10J C4J 95(6) . 3_655
C1J C10J C4J 142(8) 3_655 3_655
C6J C10J C2J 117(6) 3_655 3_655
C5J C10J C2J 142(9) 3_655 3_655
C11J C10J C2J 102(4) . 3_655
C9J C10J C2J 48(5) . 3_655
C1J C10J C2J 56(4) 3_655 3_655
C4J C10J C2J 100(10) 3_655 3_655
C6J C10J C3J 144(8) 3_655 3_655
C5J C10J C3J 105(6) 3_655 3_655
C11J C10J C3J 134(6) . 3_655
C9J C10J C3J 72(5) . 3_655
C1J C10J C3J 105(8) 3_655 3_655
C4J C10J C3J 51(5) 3_655 3_655
C2J C10J C3J 51(5) 3_655 3_655
C10J C11J N1J 120.0 . .
C10J C11J C1J 53(3) . 3_655
N1J C11J C1J 67(3) . 3_655
C10J C11J C6J 48(3) . 3_655
N1J C11J C6J 95(3) . 3_655
C1J C11J C6J 50(4) 3_655 3_655
C1C O1C Zn1 96.1(15) . .
C10J C6J C1J 62(4) 3_655 .
C10J C6J C5J 62(4) 3_655 .
C1J C6J C5J 120.0 . .
C10J C6J C9J 55(5) 3_655 3_655
C1J C6J C9J 41(4) . 3_655
C5J C6J C9J 88(3) . 3_655
C10J C6J C11J 55(5) 3_655 3_655
C1J C6J C11J 64(3) . 3_655
C5J C6J C11J 99(3) . 3_655
C9J C6J C11J 93(6) 3_655 3_655
C10J C6J Ir1 157(7) 3_655 .
C1J C6J Ir1 111(3) . .
C5J C6J Ir1 129(3) . .
C9J C6J Ir1 135(4) 3_655 .
C11J C6J Ir1 102(3) 3_655 .
C9J C1J C8J 76(6) 3_655 3_655
C9J C1J C6J 82(4) 3_655 .
C8J C1J C6J 122(5) 3_655 .
C9J C1J C2J 57(6) 3_655 .
C8J C1J C2J 91(4) 3_655 .
C6J C1J C2J 120.0 . .
C9J C1J C10J 68(5) 3_655 3_655
C8J C1J C10J 144(8) 3_655 3_655
C6J C1J C10J 54(5) . 3_655
C2J C1J C10J 69(4) . 3_655
C9J C1J C7J 136(6) 3_655 3_655
C8J C1J C7J 60(4) 3_655 3_655
C6J C1J C7J 119(3) . 3_655
C2J C1J C7J 121(4) . 3_655
C10J C1J C7J 156(6) 3_655 3_655
C9J C1J C7J 135(5) 3_655 .
C8J C1J C7J 60(4) 3_655 .
C6J C1J C7J 118(2) . .
C2J C1J C7J 122(2) . .
C10J C1J C7J 157(5) 3_655 .
C7J C1J C7J 2(4) 3_655 .
C9J C1J C11J 122(6) 3_655 3_655
C8J C1J C11J 162(7) 3_655 3_655
C6J C1J C11J 66(4) . 3_655
C2J C1J C11J 98(3) . 3_655
C10J C1J C11J 54(4) 3_655 3_655
C7J C1J C11J 102(4) 3_655 3_655
C7J C1J C11J 103(3) . 3_655
C9J C1J N1J 171(7) 3_655 3_655
C8J C1J N1J 113(5) 3_655 3_655
C6J C1J N1J 93(3) . 3_655
C2J C1J N1J 120(3) . 3_655
C10J C1J N1J 103(6) 3_655 3_655
C7J C1J N1J 53(2) 3_655 3_655
C7J C1J N1J 54(3) . 3_655
C11J C1J N1J 49(3) 3_655 3_655
C9J C2J C3J 88(4) 3_655 .
C9J C2J C1J 49(5) 3_655 .
C3J C2J C1J 120.0 . .
C9J C2J C10J 58(4) 3_655 3_655
C3J C2J C10J 68(3) . 3_655
C1J C2J C10J 55(3) . 3_655
C9J C2J C8J 49(4) 3_655 3_655
C3J C2J C8J 137(3) . 3_655
C1J C2J C8J 39.8(14) . 3_655
C10J C2J C8J 90(4) 3_655 3_655
C2J C3J C4J 120.0 . .
C2J C3J C10J 61(3) . 3_655
C4J C3J C10J 61(3) . 3_655
C2J C3J C9J 42(3) . 3_655
C4J C3J C9J 85(3) . 3_655
C10J C3J C9J 47(2) 3_655 3_655
C5J C4J C3J 120.0 . .
C5J C4J C10J 55(4) . 3_655
C3J C4J C10J 68(4) . 3_655
C10J C5J C4J 69(4) 3_655 .
C10J C5J C6J 54(4) 3_655 .
C4J C5J C6J 120.0 . .

loop_
_geom_bond_atom_site_label_1
_geom_bond_atom_site_label_2
_geom_bond_distance
_geom_bond_site_symmetry_2
C1A O1A 1.317(17) .
C1A O2A 1.351(17) .
C1A C2A 1.525(16) .
C2A C3A 1.3900 .
C2A C4A 1.3900 .
C3A N1A 1.3900 .
N1A C5A 1.3900 .
N1A Ir1 1.96(2) .
C5A N2A 1.3900 .
C5A C5B 1.405(13) .
N2A C4A 1.3900 .
N2A Ir2 2.00(2) .
O2A Zn2 1.916(19) .
C2B C3B 1.3900 .
C2B C4B 1.3900 .
C2B C1B 1.536(16) .
C3B N1B 1.3900 .
N1B C5B 1.3900 .
N1B Ir1 2.19(2) .
C5B N2B 1.3900 .
N2B C4B 1.3900 .
N2B Ir2 2.01(2) .
C1C O1C 1.323(17) .
C1C O2C 1.358(17) .
C1C C2C 1.604(15) .
C2C C3C 1.3900 .
C2C C4C 1.3900 .
C3C N1C 1.3900 .
N1C C5C 1.3900 .
N1C Ir3 2.210(16) .
C5C C6C 1.3900 .
C5C C5D 1.461(12) .
C6C C4C 1.3900 .
C1D O1D 1.316(18) .
C1D O2D 1.331(18) .
C1D C2D 1.583(16) .
C1D Zn2 2.40(2) 1_455
C2D C3D 1.3900 .
C2D C4D 1.3900 .
C3D N1D 1.3900 .
N1D C5D 1.3900 .
N1D Ir3 2.103(16) .
C5D C6D 1.3900 .
C6D C4D 1.3900 .
O1D Zn2 2.17(3) 1_455
O2D Zn2 2.27(3) 1_455
C1E O2E 1.339(17) .
C1E O1E 1.346(17) .
C1E C2E 1.530(15) .
C2E C3E 1.3900 .
C2E C4E 1.3900 .
C3E C6E 1.3900 .
C6E C5E 1.3900 .
C5E C7E 1.3900 .
C5E C5E 1.43(3) 4_556
C7E C4E 1.3900 .
Zn2 O1E 1.928(17) .
Zn2 O1B 2.01(2) 7_645
Zn2 O1D 2.17(3) 1_655
Zn2 O2D 2.27(3) 1_655
Zn2 C1D 2.40(2) 1_655
C6I C1I 1.3900 .
C6I C5I 1.3900 .
C6I Ir3 1.70(2) .
C1I C2I 1.3900 .
C1I C7I 1.471(15) .
C1I Ir3 2.38(4) .
C2I C3I 1.3900 .
C3I C4I 1.3900 .
C4I C5I 1.3900 .
O2E Zn1 2.01(2) .
N1I C7I 1.3900 .
N1I C11I 1.3900 .
N1I Ir3 2.03(3) .
C7I C8I 1.3900 .
C7I Ir3 2.57(4) .
C8I C9I 1.3900 .
C9I C10I 1.3900 .
C10I C11I 1.3900 .
N1K C7K 1.3900 .
N1K C11K 1.3900 .
N1K Ir3 1.99(4) .
C7K C8K 1.3900 .
C7K C1K 1.476(16) .
C8K C9K 1.3900 .
C9K C10K 1.3900 .
C10K C11K 1.3900 .
Ir1 C6J 2.00(4) .
Ir1 N1J 2.07(4) .
Ir1 N1H 2.15(4) .
Ir1 C6H 2.21(4) .
C6K C1K 1.3900 .
C6K C5K 1.3900 .
C6K Ir3 2.19(4) .
C1K C2K 1.3900 .
C2K C3K 1.3900 .
C3K C4K 1.3900 .
C4K C5K 1.3900 .
Ir2 N1G 1.94(5) .
Ir2 C6G 2.00(5) .
Ir2 N1F 2.03(5) .
Ir2 C6F 2.06(5) .
Ir2 C7G 2.60(6) .
Ir2 C1G 2.62(6) .
C6F C1F 1.3900 .
C6F C5F 1.3900 .
C6F C6F 1.66(9) 3_755
C6F C5F 1.69(8) 3_755
C1F C1G 0.95(10) 3_755
C1F C7G 1.17(12) 3_755
C1F C2F 1.3900 .
C1F C7F 1.471(16) .
C1F C2G 1.87(10) 3_755
C1F C6G 1.93(8) 3_755
C2F C1G 0.66(11) 3_755
C2F C2G 1.05(15) 3_755
C2F C6G 1.37(9) 3_755
C2F C3F 1.3900 .
C2F C3G 1.79(15) 3_755
C2F C5G 1.99(16) 3_755
C3F C5G 1.09(15) 3_755
C3F C4G 1.18(13) 3_755
C3F C4F 1.3900 .
C3F C6G 1.54(8) 3_755
C3F C3G 1.67(14) 3_755
C3F C1G 1.94(14) 3_755
C3F C2G 1.99(17) 3_755
C4F C5F 1.3900 .
C4F C5F 1.58(14) 3_755
C4F C5G 1.88(10) 3_755
C5F C5F 0.57(12) 3_755
C5F C4F 1.58(15) 3_755
C5F C6F 1.69(7) 3_755
N1F C9G 1.33(13) 3_755
N1F C7F 1.3900 .
N1F C11F 1.3900 .
N1F C8G 1.47(12) 3_755
N1F C10G 1.53(11) 3_755
N1F C7G 1.77(12) 3_755
N1F C11G 1.82(9) 3_755
C7F C7G 0.60(11) 3_755
C7F C8G 0.82(10) 3_755
C7F C8F 1.3900 .
C7F N1G 1.72(8) 3_755
C7F C1G 1.87(14) 3_755
C7F C9G 1.90(15) 3_755
C8F C8G 1.14(14) 3_755
C8F C9F 1.3900 .
C8F C7G 1.62(8) 3_755
C9F C10F 1.3900 .
C9F C9G 1.77(15) 3_755
C9F C8G 1.84(13) 3_755
C10F C9G 1.13(15) 3_755
C10F C11F 1.3900 .
C10F C10G 1.80(12) 3_755
C11F C9G 0.77(14) 3_755
C11F C10G 0.92(10) 3_755
Zn1 O2B 1.81(2) 7_645
Zn1 O1A 1.91(2) .
Zn1 O1C 1.96(2) .
C6G C2F 1.37(11) 3_755
C6G C1G 1.3900 .
C6G C5G 1.3900 .
C6G C3F 1.54(12) 3_755
C6G C1F 1.93(11) 3_755
C1G C2F 0.66(12) 3_755
C1G C1F 0.95(9) 3_755
C1G C2G 1.3900 .
C1G C7G 1.474(16) .
C1G C7F 1.87(16) 3_755
C1G C3F 1.94(13) 3_755
C2G C2F 1.05(10) 3_755
C2G C3G 1.3900 .
C2G C1F 1.87(9) 3_755
C2G C3F 1.99(13) 3_755
C3G C4G 1.3900 .
C3G C3F 1.67(11) 3_755
C3G C2F 1.79(10) 3_755
C4G C3F 1.18(12) 3_755
C4G C5G 1.3900 .
C5G C3F 1.09(13) 3_755
C5G C4F 1.88(11) 3_755
C5G C2F 1.99(14) 3_755
C1B O1B 1.348(18) .
C1B O2B 1.349(17) .
N1G C7G 1.3900 .
N1G C11G 1.3900 .
N1G N1G 1.56(11) 3_755
N1G C11G 1.61(9) 3_755
N1G C7F 1.72(10) 3_755
C7G C7F 0.60(13) 3_755
C7G C1F 1.17(10) 3_755
C7G C8G 1.3900 .
C7G C8F 1.62(11) 3_755
C7G N1F 1.77(8) 3_755
C8G C7F 0.82(10) 3_755
C8G C8F 1.14(19) 3_755
C8G C9G 1.3900 .
C8G N1F 1.47(9) 3_755
C8G C9F 1.84(19) 3_755
C9G C11F 0.77(18) 3_755
C9G C10F 1.13(19) 3_755
C9G N1F 1.33(7) 3_755
C9G C10G 1.3900 .
C9G C9F 1.77(19) 3_755
C9G C7F 1.90(15) 3_755
C10G C11F 0.92(10) 3_755
C10G C11G 1.3900 .
C10G N1F 1.53(9) 3_755
C10G C10F 1.80(14) 3_755
C11G C11G 0.85(13) 3_755
C11G N1G 1.61(8) 3_755
C11G N1F 1.82(9) 3_755
C6H C1H 1.3900 .
C6H C5H 1.3900 .
C6H C10H 1.43(11) 3_655
C6H C11H 1.54(12) 3_655
C1H C10H 1.21(9) 3_655
C1H C9H 1.18(10) 3_655
C1H C2H 1.3900 .
C1H C11H 1.45(10) 3_655
C1H C8H 1.40(7) 3_655
C1H C7H 1.482(16) .
C1H N1H 1.64(6) 3_655
C1H C7H 1.52(9) 3_655
C2H C9H 1.05(14) 3_655
C2H C10H 1.21(10) 3_655
C2H C3H 1.3900 .
C2H C8H 1.91(11) 3_655
C3H C4H 1.3900 .
C3H C10H 1.43(10) 3_655
C3H C9H 1.90(12) 3_655
C4H C5H 1.3900 .
C4H C10H 1.62(10) 3_655
C5H C10H 1.62(11) 3_655
O1B Zn2 2.01(2) 7_655
N1H C7H 1.44(7) 3_655
N1H C7H 1.3742 .
N1H C11H 1.3900 .
N1H C1H 1.64(8) 3_655
N1H N1H 1.89(11) 3_655
C7H C7H 0.15(11) 3_655
C7H C8H 1.26(7) 3_655
C7H N1H 1.44(7) 3_655
C7H C8H 1.3277 .
C7H C1H 1.52(9) 3_655
C8H C7H 1.26(6) 3_655
C8H C9H 1.3900 .
C8H C1H 1.40(9) 3_655
C8H C8H 1.58(13) 3_655
C8H C2H 1.91(12) 3_655
C9H C2H 1.05(16) 3_655
C9H C1H 1.18(8) 3_655
C9H C10H 1.3900 .
C9H C3H 1.90(14) 3_655
C10H C2H 1.21(15) 3_655
C10H C1H 1.21(10) 3_655
C10H C11H 1.3900 .
C10H C3H 1.43(18) 3_655
C10H C6H 1.43(8) 3_655
C10H C4H 1.62(9) 3_655
C10H C5H 1.62(18) 3_655
C11H C1H 1.45(8) 3_655
C11H C6H 1.54(7) 3_655
O2B Zn1 1.81(2) 7_655
N1J C7J 1.4246 .
N1J C11J 1.3900 .
N1J C7J 1.44(7) 3_655
N1J C1J 1.69(7) 3_655
C7J C7J 0.05(11) 3_655
C7J C8J 1.34(8) 3_655
C7J C8J 1.3667 .
C7J C1J 1.49(7) 3_655
C7J N1J 1.44(7) 3_655
C7J C1J 1.471(16) .
C8J C1J 1.17(8) 3_655
C8J C7J 1.34(6) 3_655
C8J C9J 1.3900 .
C8J C2J 1.83(13) 3_655
C9J C1J 1.09(7) 3_655
C9J C2J 1.22(17) 3_655
C9J C10J 1.3900 .
C9J C6J 1.65(8) 3_655
C9J C3J 1.81(15) 3_655
C10J C6J 1.26(8) 3_655
C10J C5J 1.38(17) 3_655
C10J C11J 1.3900 .
C10J C1J 1.36(8) 3_655
C10J C4J 1.58(8) 3_655
C10J C2J 1.56(14) 3_655
C10J C3J 1.66(18) 3_655
C11J C1J 1.64(8) 3_655
C11J C6J 1.66(7) 3_655
C6J C10J 1.26(11) 3_655
C6J C1J 1.3900 .
C6J C5J 1.3900 .
C6J C9J 1.65(8) 3_655
C6J C11J 1.66(12) 3_655
C1J C9J 1.09(10) 3_655
C1J C8J 1.17(7) 3_655
C1J C2J 1.3900 .
C1J C10J 1.36(7) 3_655
C1J C7J 1.49(7) 3_655
C1J C11J 1.64(9) 3_655
C1J N1J 1.69(6) 3_655
C2J C9J 1.22(13) 3_655
C2J C3J 1.3900 .
C2J C10J 1.56(10) 3_655
C2J C8J 1.83(10) 3_655
C3J C4J 1.3900 .
C3J C10J 1.66(10) 3_655
C3J C9J 1.81(11) 3_655
C4J C5J 1.3900 .
C4J C10J 1.58(9) 3_655
C5J C10J 1.38(12) 3_655
